data_4106271
loop_
_publ_author_name
'Takashi Kimura'
'Naoyuki Koiso'
'Koji Ishiwata'
'Shigeki Kuwata'
'Takao Ikariya'

_publ_section_title
;
 H-H and N-H Bond Cleavage of Dihydrogen and Ammonia with a Bifunctional
 Parent Imido (NH)-Bridged Diiridium Complex
;
_journal_name_full 'Journal of the American Chemical Society'
_journal_page_first 8880
_journal_page_last 8883
_journal_paper_doi 10.1021/ja203538b
_journal_volume 133
_journal_year 2011
_chemical_formula_moiety 'C20 H35 Ir2 N2, C24 H20 B '
_chemical_formula_sum 'C44 H55 B Ir2 N2'
_chemical_formula_weight 1007.18
_space_group_IT_number 14
_symmetry_cell_setting monoclinic
_symmetry_Int_Tables_number 14
_symmetry_space_group_name_Hall '-P 2ybc'
_symmetry_space_group_name_H-M 'P 1 21/c 1'
_cell_angle_alpha 90.0000
_cell_angle_beta 103.713(3)
_cell_angle_gamma 90.0000
_cell_formula_units_Z 4
_cell_length_a 13.564(3)
_cell_length_b 14.299(3)
_cell_length_c 21.074(5)
_cell_measurement_reflns_used 16371
_cell_measurement_temperature 93.1
_cell_measurement_theta_max 31.5
_cell_measurement_theta_min 3.0
_cell_volume 3970.8(15)
_computing_cell_refinement CrystalClear
_computing_data_collection CrystalClear
_computing_data_reduction CrystalStructure
_computing_publication_material 'CrystalStructure 3.8'
_computing_structure_refinement CRYSTALS
_computing_structure_solution 'DIRDIF99 (PATTY)'
_diffrn_ambient_temperature 93.1
_diffrn_detector_area_resol_mean 7.31
_diffrn_measured_fraction_theta_full 0.997
_diffrn_measured_fraction_theta_max 0.895
_diffrn_measurement_device_type 'Rigaku Saturn'
_diffrn_measurement_method \w
_diffrn_radiation_type 'Mo K\a'
_diffrn_radiation_wavelength 0.71070
_diffrn_reflns_av_R_equivalents 0.035
_diffrn_reflns_limit_h_max 19
_diffrn_reflns_limit_h_min -19
_diffrn_reflns_limit_k_max 20
_diffrn_reflns_limit_k_min -17
_diffrn_reflns_limit_l_max 28
_diffrn_reflns_limit_l_min -30
_diffrn_reflns_number 36251
_diffrn_reflns_theta_full 27.50
_diffrn_reflns_theta_max 31.33
_exptl_absorpt_coefficient_mu 6.746
_exptl_absorpt_correction_T_max 0.509
_exptl_absorpt_correction_T_min 0.385
_exptl_absorpt_correction_type multi-scan
_exptl_absorpt_process_details 'Jacobson, R. (1998) Private communication'
_exptl_crystal_colour orange
_exptl_crystal_density_diffrn 1.685
_exptl_crystal_description block
_exptl_crystal_F_000 1968.00
_exptl_crystal_size_max 0.20
_exptl_crystal_size_mid 0.20
_exptl_crystal_size_min 0.10
_refine_diff_density_max 1.20
_refine_diff_density_min -1.29
_refine_ls_extinction_method none
_refine_ls_goodness_of_fit_ref 0.998
_refine_ls_hydrogen_treatment mixed
_refine_ls_number_parameters 500
_refine_ls_number_reflns 9103
_refine_ls_R_factor_gt 0.0220
_refine_ls_shift/su_max 0.0000
_refine_ls_structure_factor_coef Fsqd
_refine_ls_weighting_details 'w = 1/[0.9650\s(Fo^2^)]/(4Fo^2^)'
_refine_ls_weighting_scheme calc
_refine_ls_wR_factor_ref 0.0521
_reflns_number_gt 7728
_reflns_number_total 9106
_reflns_threshold_expression F^2^>2.0\s(F^2^)
_cod_data_source_file ja203538b_si_006.cif
_cod_data_source_block '__[(Cp*Ir)2(mu-H)(mu-NH2)2][BPh4](6)'
_cod_original_cell_volume 3970.8(16)
_cod_original_formula_sum 'C44 H55 B Ir2 N2 '
_cod_database_code 4106271

loop_
_symmetry_equiv_pos_site_id
_symmetry_equiv_pos_as_xyz
1 +X,+Y,+Z
2 -X,1/2+Y,1/2-Z
3 -X,-Y,-Z
4 +X,1/2-Y,1/2+Z

loop_
_atom_site_label
_atom_site_type_symbol
_atom_site_fract_x
_atom_site_fract_y
_atom_site_fract_z
_atom_site_U_iso_or_equiv
_atom_site_adp_type
_atom_site_occupancy
_atom_site_symmetry_multiplicity
_atom_site_calc_flag
_atom_site_refinement_flags
Ir(1) Ir 0.279190(10) 0.146330(10) 0.365440(10) 0.01228(3) Uani 1.00 1 d .
Ir(2) Ir 0.225790(10) 0.216720(10) 0.472680(10) 0.01318(3) Uani 1.00 1 d .
N(1) N 0.2533(2) 0.28295(19) 0.39072(14) 0.0206(7) Uani 1.00 1 d .
N(2) N 0.1374(2) 0.1500(2) 0.38941(14) 0.0230(8) Uani 1.00 1 d .
C(1) C 0.4247(2) 0.1076(2) 0.34761(18) 0.0182(8) Uani 1.00 1 d .
C(2) C 0.3675(2) 0.1588(2) 0.29273(17) 0.0185(8) Uani 1.00 1 d .
C(3) C 0.2754(2) 0.1094(2) 0.26463(17) 0.0200(8) Uani 1.00 1 d .
C(4) C 0.2769(2) 0.0246(2) 0.30361(18) 0.0215(9) Uani 1.00 1 d .
C(5) C 0.3675(2) 0.0234(2) 0.35356(18) 0.0199(8) Uani 1.00 1 d .
C(6) C 0.5280(2) 0.1338(2) 0.3875(2) 0.0260(9) Uani 1.00 1 d .
C(7) C 0.3994(3) 0.2503(2) 0.26788(19) 0.0277(10) Uani 1.00 1 d .
C(8) C 0.1984(3) 0.1307(3) 0.20325(19) 0.0346(11) Uani 1.00 1 d .
C(9) C 0.1962(3) -0.0498(2) 0.2911(2) 0.0342(11) Uani 1.00 1 d .
C(10) C 0.4002(3) -0.0537(2) 0.4024(2) 0.0365(12) Uani 1.00 1 d .
C(11) C 0.3117(2) 0.2659(2) 0.56747(17) 0.0183(8) Uani 1.00 1 d .
C(12) C 0.2672(2) 0.1747(2) 0.57543(16) 0.0171(8) Uani 1.00 1 d .
C(13) C 0.1599(2) 0.1826(2) 0.55410(17) 0.0174(8) Uani 1.00 1 d .
C(14) C 0.1351(2) 0.2784(2) 0.53404(16) 0.0179(8) Uani 1.00 1 d .
C(15) C 0.2297(2) 0.3288(2) 0.54266(16) 0.0177(8) Uani 1.00 1 d .
C(16) C 0.4223(2) 0.2913(2) 0.58657(19) 0.0275(10) Uani 1.00 1 d .
C(17) C 0.3244(3) 0.0885(2) 0.60337(19) 0.0278(10) Uani 1.00 1 d .
C(18) C 0.0861(2) 0.1043(2) 0.55471(19) 0.0230(9) Uani 1.00 1 d .
C(19) C 0.0316(2) 0.3212(2) 0.51452(19) 0.0244(9) Uani 1.00 1 d .
C(20) C 0.2368(3) 0.4312(2) 0.52808(18) 0.0244(9) Uani 1.00 1 d .
C(21) C 0.3578(2) 0.5232(2) 0.33244(16) 0.0150(8) Uani 1.00 1 d .
C(22) C 0.4290(2) 0.5222(2) 0.29386(17) 0.0185(8) Uani 1.00 1 d .
C(23) C 0.5235(2) 0.4805(2) 0.31419(19) 0.0225(9) Uani 1.00 1 d .
C(24) C 0.5518(2) 0.4377(2) 0.37476(18) 0.0224(9) Uani 1.00 1 d .
C(25) C 0.4832(2) 0.4355(2) 0.41439(18) 0.0230(9) Uani 1.00 1 d .
C(26) C 0.3886(2) 0.4777(2) 0.39309(17) 0.0186(8) Uani 1.00 1 d .
C(27) C 0.1593(2) 0.4905(2) 0.30640(16) 0.0170(8) Uani 1.00 1 d .
C(28) C 0.1523(2) 0.4193(2) 0.26006(17) 0.0196(8) Uani 1.00 1 d .
C(29) C 0.0803(2) 0.3473(2) 0.25205(19) 0.0244(9) Uani 1.00 1 d .
C(30) C 0.0133(2) 0.3439(2) 0.2931(2) 0.0269(9) Uani 1.00 1 d .
C(31) C 0.0184(2) 0.4121(2) 0.34003(19) 0.0245(9) Uani 1.00 1 d .
C(32) C 0.0903(2) 0.4842(2) 0.34663(17) 0.0205(8) Uani 1.00 1 d .
C(33) C 0.2325(2) 0.6519(2) 0.36738(16) 0.0155(8) Uani 1.00 1 d .
C(34) C 0.3028(2) 0.6726(2) 0.42563(17) 0.0192(8) Uani 1.00 1 d .
C(35) C 0.2862(3) 0.7418(2) 0.46905(19) 0.0263(9) Uani 1.00 1 d .
C(36) C 0.1989(3) 0.7948(2) 0.45486(19) 0.0282(10) Uani 1.00 1 d .
C(37) C 0.1278(3) 0.7776(2) 0.39666(19) 0.0269(10) Uani 1.00 1 d .
C(38) C 0.1442(2) 0.7083(2) 0.35482(18) 0.0216(9) Uani 1.00 1 d .
C(39) C 0.2308(2) 0.6324(2) 0.24359(17) 0.0157(8) Uani 1.00 1 d .
C(40) C 0.2944(2) 0.7090(2) 0.24179(17) 0.0200(8) Uani 1.00 1 d .
C(41) C 0.2852(3) 0.7653(2) 0.18651(18) 0.0231(9) Uani 1.00 1 d .
C(42) C 0.2109(3) 0.7471(2) 0.13096(18) 0.0246(9) Uani 1.00 1 d .
C(43) C 0.1460(3) 0.6724(2) 0.13045(18) 0.0238(9) Uani 1.00 1 d .
C(44) C 0.1563(2) 0.6162(2) 0.18639(17) 0.0193(8) Uani 1.00 1 d .
B(1) B 0.2455(2) 0.5740(2) 0.31235(18) 0.0136(8) Uani 1.00 1 d .
H(1) H 0.310(5) 0.140(4) 0.452(3) 0.12(2) Uiso 1.00 1 d .
H(2) H 0.3106 0.3233 0.3984 0.025 Uiso 1.00 1 c R
H(3) H 0.1968 0.3135 0.3632 0.025 Uiso 1.00 1 c R
H(4) H 0.0868 0.1874 0.3620 0.027 Uiso 1.00 1 c R
H(5) H 0.1092 0.0913 0.3965 0.027 Uiso 1.00 1 c R
H(6) H 0.5508 0.0879 0.4202 0.032 Uiso 1.00 1 c R
H(7) H 0.5742 0.1374 0.3600 0.032 Uiso 1.00 1 c R
H(8) H 0.5246 0.1929 0.4076 0.032 Uiso 1.00 1 c R
H(9) H 0.4636 0.2679 0.2944 0.035 Uiso 1.00 1 c R
H(10) H 0.4043 0.2434 0.2239 0.035 Uiso 1.00 1 c R
H(11) H 0.3508 0.2972 0.2702 0.035 Uiso 1.00 1 c R
H(12) H 0.2154 0.1881 0.1857 0.041 Uiso 1.00 1 c R
H(13) H 0.1979 0.0819 0.1726 0.041 Uiso 1.00 1 c R
H(14) H 0.1332 0.1358 0.2122 0.041 Uiso 1.00 1 c R
H(15) H 0.1450 -0.0327 0.2538 0.042 Uiso 1.00 1 c R
H(16) H 0.2248 -0.1082 0.2833 0.042 Uiso 1.00 1 c R
H(17) H 0.1674 -0.0551 0.3278 0.042 Uiso 1.00 1 c R
H(18) H 0.3497 -0.1011 0.3955 0.045 Uiso 1.00 1 c R
H(19) H 0.4624 -0.0795 0.3973 0.045 Uiso 1.00 1 c R
H(20) H 0.4092 -0.0295 0.4454 0.045 Uiso 1.00 1 c R
H(21) H 0.4608 0.2374 0.6031 0.033 Uiso 1.00 1 c R
H(22) H 0.4330 0.3383 0.6193 0.032 Uiso 1.00 1 c R
H(23) H 0.4430 0.3139 0.5494 0.033 Uiso 1.00 1 c R
H(24) H 0.2778 0.0391 0.6039 0.034 Uiso 1.00 1 c R
H(25) H 0.3620 0.1009 0.6466 0.033 Uiso 1.00 1 c R
H(26) H 0.3695 0.0711 0.5772 0.034 Uiso 1.00 1 c R
H(27) H 0.0188 0.1270 0.5392 0.029 Uiso 1.00 1 c R
H(28) H 0.0945 0.0818 0.5981 0.029 Uiso 1.00 1 c R
H(29) H 0.0981 0.0549 0.5273 0.029 Uiso 1.00 1 c R
H(30) H 0.0378 0.3861 0.5067 0.030 Uiso 1.00 1 c R
H(31) H -0.0026 0.3128 0.5486 0.030 Uiso 1.00 1 c R
H(32) H -0.0060 0.2918 0.4759 0.030 Uiso 1.00 1 c R
H(33) H 0.3063 0.4489 0.5367 0.030 Uiso 1.00 1 c R
H(34) H 0.2035 0.4669 0.5548 0.030 Uiso 1.00 1 c R
H(35) H 0.2057 0.4425 0.4834 0.030 Uiso 1.00 1 c R
H(36) H 0.4119 0.5511 0.2521 0.022 Uiso 1.00 1 c R
H(37) H 0.5693 0.4814 0.2864 0.027 Uiso 1.00 1 c R
H(38) H 0.6172 0.4104 0.3891 0.025 Uiso 1.00 1 c R
H(39) H 0.5006 0.4053 0.4557 0.026 Uiso 1.00 1 c R
H(40) H 0.3427 0.4755 0.4208 0.022 Uiso 1.00 1 c R
H(41) H 0.1986 0.4196 0.2326 0.023 Uiso 1.00 1 c R
H(42) H 0.0772 0.3014 0.2191 0.027 Uiso 1.00 1 c R
H(43) H -0.0352 0.2950 0.2886 0.030 Uiso 1.00 1 c R
H(44) H -0.0271 0.4102 0.3680 0.029 Uiso 1.00 1 c R
H(45) H 0.0925 0.5303 0.3794 0.024 Uiso 1.00 1 c R
H(46) H 0.3644 0.6382 0.4363 0.023 Uiso 1.00 1 c R
H(47) H 0.3359 0.7524 0.5085 0.031 Uiso 1.00 1 c R
H(48) H 0.1874 0.8417 0.4842 0.036 Uiso 1.00 1 c R
H(49) H 0.0675 0.8140 0.3855 0.034 Uiso 1.00 1 c R
H(50) H 0.0939 0.6978 0.3157 0.026 Uiso 1.00 1 c R
H(51) H 0.3456 0.7235 0.2798 0.024 Uiso 1.00 1 c R
H(52) H 0.3304 0.8163 0.1873 0.029 Uiso 1.00 1 c R
H(53) H 0.2043 0.7854 0.0933 0.031 Uiso 1.00 1 c R
H(54) H 0.0944 0.6590 0.0925 0.027 Uiso 1.00 1 c R
H(55) H 0.1112 0.5650 0.1851 0.023 Uiso 1.00 1 c R

loop_
_atom_site_aniso_label
_atom_site_aniso_U_11
_atom_site_aniso_U_22
_atom_site_aniso_U_33
_atom_site_aniso_U_12
_atom_site_aniso_U_13
_atom_site_aniso_U_23
Ir(1) 0.01502(7) 0.01177(6) 0.01026(6) -0.00078(5) 0.00341(5) -0.00060(5)
Ir(2) 0.01495(7) 0.01513(6) 0.00949(6) 0.00002(5) 0.00295(5) -0.00056(5)
N(1) 0.0284(17) 0.0155(13) 0.0191(15) 0.0026(12) 0.0077(13) -0.0019(12)
N(2) 0.0135(14) 0.0385(17) 0.0159(15) -0.0055(13) 0.0010(12) -0.0054(13)
C(1) 0.0177(17) 0.0153(15) 0.0234(18) -0.0024(13) 0.0088(15) -0.0031(14)
C(2) 0.0255(19) 0.0170(15) 0.0160(17) -0.0011(14) 0.0108(15) -0.0016(13)
C(3) 0.0234(19) 0.0245(17) 0.0127(16) -0.0013(15) 0.0054(14) -0.0054(14)
C(4) 0.0237(19) 0.0172(16) 0.0236(19) -0.0004(14) 0.0057(15) -0.0077(14)
C(5) 0.0190(18) 0.0154(15) 0.0272(19) 0.0030(13) 0.0096(15) -0.0021(14)
C(6) 0.0210(19) 0.0296(19) 0.027(2) -0.0042(15) 0.0058(16) -0.0016(16)
C(7) 0.039(2) 0.0250(18) 0.023(2) -0.0079(17) 0.0152(18) 0.0040(16)
C(8) 0.039(2) 0.044(2) 0.019(2) 0.001(2) 0.0034(18) -0.0108(18)
C(9) 0.028(2) 0.0275(19) 0.048(2) -0.0113(17) 0.011(2) -0.0175(19)
C(10) 0.033(2) 0.027(2) 0.052(2) 0.0084(18) 0.014(2) 0.014(2)
C(11) 0.0190(17) 0.0242(16) 0.0119(16) -0.0042(14) 0.0040(13) -0.0031(13)
C(12) 0.0228(18) 0.0208(15) 0.0081(15) -0.0012(14) 0.0046(14) 0.0001(13)
C(13) 0.0180(17) 0.0218(16) 0.0142(16) -0.0006(14) 0.0071(14) -0.0012(13)
C(14) 0.0198(17) 0.0221(16) 0.0124(16) 0.0008(14) 0.0049(13) -0.0024(13)
C(15) 0.0187(17) 0.0230(16) 0.0115(16) -0.0012(14) 0.0036(14) -0.0019(13)
C(16) 0.0216(19) 0.038(2) 0.0209(19) -0.0042(17) 0.0008(15) 0.0014(17)
C(17) 0.030(2) 0.0300(19) 0.024(2) 0.0032(17) 0.0070(17) 0.0036(16)
C(18) 0.0228(19) 0.0213(17) 0.028(2) -0.0013(15) 0.0119(16) 0.0008(15)
C(19) 0.0226(19) 0.0253(17) 0.026(2) 0.0025(15) 0.0064(16) 0.0010(15)
C(20) 0.032(2) 0.0208(17) 0.0215(19) -0.0021(16) 0.0087(16) -0.0015(15)
C(21) 0.0170(17) 0.0117(14) 0.0160(16) -0.0002(12) 0.0032(13) -0.0001(12)
C(22) 0.0208(18) 0.0165(15) 0.0175(17) -0.0026(13) 0.0034(14) -0.0010(13)
C(23) 0.0208(19) 0.0191(16) 0.028(2) -0.0018(14) 0.0072(16) -0.0034(15)
C(24) 0.0178(18) 0.0172(16) 0.029(2) 0.0030(14) -0.0015(15) -0.0072(15)
C(25) 0.0245(19) 0.0244(17) 0.0164(18) 0.0053(15) -0.0027(15) -0.0015(14)
C(26) 0.0183(17) 0.0196(16) 0.0173(17) -0.0005(13) 0.0028(14) 0.0001(13)
C(27) 0.0156(16) 0.0190(15) 0.0136(16) 0.0043(13) -0.0019(13) 0.0092(13)
C(28) 0.0192(17) 0.0180(15) 0.0194(18) 0.0020(14) -0.0002(14) 0.0046(14)
C(29) 0.025(2) 0.0167(16) 0.026(2) 0.0015(15) -0.0060(16) 0.0030(15)
C(30) 0.0171(18) 0.0221(17) 0.035(2) -0.0044(15) -0.0064(16) 0.0125(16)
C(31) 0.0157(17) 0.0317(19) 0.0243(19) -0.0003(15) 0.0014(15) 0.0110(16)
C(32) 0.0182(17) 0.0254(17) 0.0159(17) -0.0019(14) 0.0002(14) 0.0048(14)
C(33) 0.0180(17) 0.0156(15) 0.0148(16) -0.0018(13) 0.0077(13) 0.0031(13)
C(34) 0.0182(18) 0.0213(16) 0.0188(18) -0.0022(14) 0.0056(14) -0.0016(14)
C(35) 0.029(2) 0.0299(19) 0.0194(19) -0.0083(16) 0.0045(16) -0.0089(15)
C(36) 0.038(2) 0.0264(18) 0.025(2) -0.0041(17) 0.0165(18) -0.0046(16)
C(37) 0.028(2) 0.0305(19) 0.026(2) 0.0093(16) 0.0138(17) 0.0038(16)
C(38) 0.0226(19) 0.0273(18) 0.0155(17) 0.0055(15) 0.0056(14) 0.0028(15)
C(39) 0.0179(17) 0.0144(14) 0.0156(16) 0.0020(13) 0.0054(13) 0.0002(12)
C(40) 0.0236(19) 0.0218(16) 0.0153(17) 0.0006(14) 0.0059(14) 0.0029(14)
C(41) 0.028(2) 0.0209(17) 0.0238(19) 0.0014(15) 0.0132(16) 0.0043(15)
C(42) 0.034(2) 0.0255(18) 0.0177(18) 0.0089(16) 0.0133(16) 0.0090(15)
C(43) 0.027(2) 0.0271(18) 0.0146(18) 0.0048(16) -0.0007(15) 0.0015(15)
C(44) 0.0232(19) 0.0186(15) 0.0149(17) 0.0013(14) 0.0021(14) 0.0029(13)
B(1) 0.0160(18) 0.0157(16) 0.0087(16) 0.0003(14) 0.0024(14) 0.0006(14)

loop_
_atom_type_symbol
_atom_type_description
_atom_type_scat_dispersion_real
_atom_type_scat_dispersion_imag
_atom_type_scat_source
C C 0.003 0.002
;
International Tables for Crystallography
(1992, Vol. C, Tables 4.2.6.8 and 6.1.1.4)
;
H H 0.000 0.000
;
International Tables for Crystallography
(1992, Vol. C, Table 6.1.1.4)
;
B B 0.001 0.001
;
International Tables for Crystallography
(1992, Vol. C, Tables 4.2.6.8 and 6.1.1.4)
;
Ir Ir -1.444 7.990
;
International Tables for Crystallography
(1992, Vol. C, Tables 4.2.6.8 and 6.1.1.4)
;
N N 0.006 0.003
;
International Tables for Crystallography
(1992, Vol. C, Tables 4.2.6.8 and 6.1.1.4)
;

loop_
_geom_angle_atom_site_label_1
_geom_angle_atom_site_label_2
_geom_angle_atom_site_label_3
_geom_angle
_geom_angle_publ_flag
Ir(2) Ir(1) N(1) 49.09(8) yes
Ir(2) Ir(1) N(2) 49.67(7) yes
Ir(2) Ir(1) C(1) 132.11(9) yes
Ir(2) Ir(1) C(2) 149.02(8) yes
Ir(2) Ir(1) C(3) 161.69(9) yes
Ir(2) Ir(1) C(4) 145.67(10) yes
Ir(2) Ir(1) C(5) 131.01(9) yes
N(1) Ir(1) N(2) 72.21(12) yes
N(1) Ir(1) C(1) 120.10(12) yes
N(1) Ir(1) C(2) 105.05(12) yes
N(1) Ir(1) C(3) 120.80(12) yes
N(1) Ir(1) C(4) 158.34(11) yes
N(1) Ir(1) C(5) 157.10(12) yes
N(2) Ir(1) C(1) 166.20(12) yes
N(2) Ir(1) C(2) 149.28(11) yes
N(2) Ir(1) C(3) 115.41(12) yes
N(2) Ir(1) C(4) 106.33(13) yes
N(2) Ir(1) C(5) 127.48(13) yes
C(1) Ir(1) C(2) 38.60(12) yes
C(1) Ir(1) C(3) 65.22(13) yes
C(1) Ir(1) C(4) 64.82(13) yes
C(1) Ir(1) C(5) 39.11(12) yes
C(2) Ir(1) C(3) 38.62(13) yes
C(2) Ir(1) C(4) 64.69(13) yes
C(2) Ir(1) C(5) 64.70(13) yes
C(3) Ir(1) C(4) 39.29(13) yes
C(3) Ir(1) C(5) 65.04(13) yes
C(4) Ir(1) C(5) 38.03(12) yes
Ir(1) Ir(2) N(1) 49.00(7) yes
Ir(1) Ir(2) N(2) 49.58(9) yes
Ir(1) Ir(2) C(11) 133.69(10) yes
Ir(1) Ir(2) C(12) 131.54(9) yes
Ir(1) Ir(2) C(13) 144.42(9) yes
Ir(1) Ir(2) C(14) 160.64(8) yes
Ir(1) Ir(2) C(15) 150.25(10) yes
N(1) Ir(2) N(2) 72.09(11) yes
N(1) Ir(2) C(11) 116.91(12) yes
N(1) Ir(2) C(12) 153.19(12) yes
N(1) Ir(2) C(13) 161.41(12) yes
N(1) Ir(2) C(14) 123.23(12) yes
N(1) Ir(2) C(15) 104.35(12) yes
N(2) Ir(2) C(11) 170.68(12) yes
N(2) Ir(2) C(12) 131.49(12) yes
N(2) Ir(2) C(13) 107.32(12) yes
N(2) Ir(2) C(14) 112.93(12) yes
N(2) Ir(2) C(15) 144.96(12) yes
C(11) Ir(2) C(12) 39.19(12) yes
C(11) Ir(2) C(13) 65.06(13) yes
C(11) Ir(2) C(14) 65.04(13) yes
C(11) Ir(2) C(15) 38.40(12) yes
C(12) Ir(2) C(13) 38.07(13) yes
C(12) Ir(2) C(14) 64.60(12) yes
C(12) Ir(2) C(15) 64.61(12) yes
C(13) Ir(2) C(14) 39.01(12) yes
C(13) Ir(2) C(15) 64.97(13) yes
C(14) Ir(2) C(15) 38.87(13) yes
Ir(1) N(1) Ir(2) 81.91(10) yes
Ir(1) N(2) Ir(2) 80.75(10) yes
Ir(1) C(1) C(2) 70.6(2) yes
Ir(1) C(1) C(5) 70.7(2) yes
Ir(1) C(1) C(6) 127.4(2) yes
C(2) C(1) C(5) 107.2(2) yes
C(2) C(1) C(6) 125.4(3) yes
C(5) C(1) C(6) 127.3(3) yes
Ir(1) C(2) C(1) 70.8(2) yes
Ir(1) C(2) C(3) 71.2(2) yes
Ir(1) C(2) C(7) 124.7(2) yes
C(1) C(2) C(3) 109.5(2) yes
C(1) C(2) C(7) 125.4(3) yes
C(3) C(2) C(7) 125.2(2) yes
Ir(1) C(3) C(2) 70.2(2) yes
Ir(1) C(3) C(4) 70.1(2) yes
Ir(1) C(3) C(8) 130.4(2) yes
C(2) C(3) C(4) 106.3(2) yes
C(2) C(3) C(8) 128.3(3) yes
C(4) C(3) C(8) 124.9(3) yes
Ir(1) C(4) C(3) 70.63(19) yes
Ir(1) C(4) C(5) 71.13(19) yes
Ir(1) C(4) C(9) 125.4(3) yes
C(3) C(4) C(5) 108.8(3) yes
C(3) C(4) C(9) 125.1(3) yes
C(5) C(4) C(9) 126.1(3) yes
Ir(1) C(5) C(1) 70.20(19) yes
Ir(1) C(5) C(4) 70.8(2) yes
Ir(1) C(5) C(10) 126.6(3) yes
C(1) C(5) C(4) 108.3(2) yes
C(1) C(5) C(10) 126.1(3) yes
C(4) C(5) C(10) 125.5(3) yes
Ir(2) C(11) C(12) 70.82(17) yes
Ir(2) C(11) C(15) 70.53(18) yes
Ir(2) C(11) C(16) 127.4(2) yes
C(12) C(11) C(15) 107.2(3) yes
C(12) C(11) C(16) 126.7(3) yes
C(15) C(11) C(16) 126.0(3) yes
Ir(2) C(12) C(11) 69.99(18) yes
Ir(2) C(12) C(13) 70.25(19) yes
Ir(2) C(12) C(17) 127.0(2) yes
C(11) C(12) C(13) 108.2(2) yes
C(11) C(12) C(17) 126.0(3) yes
C(13) C(12) C(17) 125.8(3) yes
Ir(2) C(13) C(12) 71.7(2) yes
Ir(2) C(13) C(14) 70.6(2) yes
Ir(2) C(13) C(18) 125.0(2) yes
C(12) C(13) C(14) 108.5(3) yes
C(12) C(13) C(18) 124.9(3) yes
C(14) C(13) C(18) 126.6(3) yes
Ir(2) C(14) C(13) 70.4(2) yes
Ir(2) C(14) C(15) 70.5(2) yes
Ir(2) C(14) C(19) 129.0(2) yes
C(13) C(14) C(15) 107.3(2) yes
C(13) C(14) C(19) 127.2(3) yes
C(15) C(14) C(19) 125.3(3) yes
Ir(2) C(15) C(11) 71.06(19) yes
Ir(2) C(15) C(14) 70.63(19) yes
Ir(2) C(15) C(20) 124.9(2) yes
C(11) C(15) C(14) 108.8(2) yes
C(11) C(15) C(20) 127.2(3) yes
C(14) C(15) C(20) 123.9(3) yes
C(22) C(21) C(26) 115.2(3) yes
C(22) C(21) B(1) 125.2(2) yes
C(26) C(21) B(1) 119.6(3) yes
C(21) C(22) C(23) 122.6(3) yes
C(22) C(23) C(24) 120.6(3) yes
C(23) C(24) C(25) 119.0(3) yes
C(24) C(25) C(26) 119.6(3) yes
C(21) C(26) C(25) 123.1(3) yes
C(28) C(27) C(32) 115.4(3) yes
C(28) C(27) B(1) 120.5(3) yes
C(32) C(27) B(1) 124.1(2) yes
C(27) C(28) C(29) 123.3(3) yes
C(28) C(29) C(30) 119.2(3) yes
C(29) C(30) C(31) 119.4(3) yes
C(30) C(31) C(32) 120.4(3) yes
C(27) C(32) C(31) 122.2(3) yes
C(34) C(33) C(38) 114.5(3) yes
C(34) C(33) B(1) 126.7(2) yes
C(38) C(33) B(1) 118.8(2) yes
C(33) C(34) C(35) 122.8(3) yes
C(34) C(35) C(36) 120.6(3) yes
C(35) C(36) C(37) 118.4(3) yes
C(36) C(37) C(38) 120.5(3) yes
C(33) C(38) C(37) 123.2(3) yes
C(40) C(39) C(44) 115.5(3) yes
C(40) C(39) B(1) 118.3(2) yes
C(44) C(39) B(1) 126.1(3) yes
C(39) C(40) C(41) 122.7(3) yes
C(40) C(41) C(42) 120.2(3) yes
C(41) C(42) C(43) 119.3(3) yes
C(42) C(43) C(44) 119.9(3) yes
C(39) C(44) C(43) 122.5(3) yes
C(21) B(1) C(27) 107.2(2) yes
C(21) B(1) C(33) 111.3(2) yes
C(21) B(1) C(39) 111.2(3) yes
C(27) B(1) C(33) 110.4(3) yes
C(27) B(1) C(39) 111.3(2) yes
C(33) B(1) C(39) 105.5(2) yes
Ir(2) Ir(1) H(1) 38(2) no
N(1) Ir(1) H(1) 78(2) no
N(2) Ir(1) H(1) 76(2) no
C(1) Ir(1) H(1) 99(2) no
C(2) Ir(1) H(1) 134(2) no
C(3) Ir(1) H(1) 159(2) no
C(4) Ir(1) H(1) 123(2) no
C(5) Ir(1) H(1) 94(2) no
Ir(1) Ir(2) H(1) 40(2) no
N(1) Ir(2) H(1) 80(2) no
N(2) Ir(2) H(1) 77(2) no
C(11) Ir(2) H(1) 101(2) no
C(12) Ir(2) H(1) 92(2) no
C(13) Ir(2) H(1) 119(2) no
C(14) Ir(2) H(1) 156(2) no
C(15) Ir(2) H(1) 137(2) no
Ir(1) N(1) H(2) 115.7 no
Ir(1) N(1) H(3) 115.9 no
Ir(2) N(1) H(2) 115.8 no
Ir(2) N(1) H(3) 116.0 no
H(2) N(1) H(3) 109.5 no
Ir(1) N(2) H(4) 116.0 no
Ir(1) N(2) H(5) 116.2 no
Ir(2) N(2) H(4) 116.0 no
Ir(2) N(2) H(5) 116.2 no
H(4) N(2) H(5) 109.5 no
C(1) C(6) H(6) 109.4 no
C(1) C(6) H(7) 109.5 no
C(1) C(6) H(8) 109.5 no
H(6) C(6) H(7) 109.5 no
H(6) C(6) H(8) 109.5 no
H(7) C(6) H(8) 109.5 no
C(2) C(7) H(9) 108.9 no
C(2) C(7) H(10) 109.9 no
C(2) C(7) H(11) 109.6 no
H(9) C(7) H(10) 109.5 no
H(9) C(7) H(11) 109.5 no
H(10) C(7) H(11) 109.5 no
C(3) C(8) H(12) 109.3 no
C(3) C(8) H(13) 109.4 no
C(3) C(8) H(14) 109.7 no
H(12) C(8) H(13) 109.5 no
H(12) C(8) H(14) 109.5 no
H(13) C(8) H(14) 109.5 no
C(4) C(9) H(15) 108.8 no
C(4) C(9) H(16) 110.0 no
C(4) C(9) H(17) 109.6 no
H(15) C(9) H(16) 109.5 no
H(15) C(9) H(17) 109.5 no
H(16) C(9) H(17) 109.5 no
C(5) C(10) H(18) 109.4 no
C(5) C(10) H(19) 109.4 no
C(5) C(10) H(20) 109.6 no
H(18) C(10) H(19) 109.5 no
H(18) C(10) H(20) 109.5 no
H(19) C(10) H(20) 109.5 no
C(11) C(16) H(21) 109.3 no
C(11) C(16) H(22) 109.6 no
C(11) C(16) H(23) 109.5 no
H(21) C(16) H(22) 109.5 no
H(21) C(16) H(23) 109.5 no
H(22) C(16) H(23) 109.5 no
C(12) C(17) H(24) 109.5 no
C(12) C(17) H(25) 109.5 no
C(12) C(17) H(26) 109.4 no
H(24) C(17) H(25) 109.5 no
H(24) C(17) H(26) 109.5 no
H(25) C(17) H(26) 109.5 no
C(13) C(18) H(27) 109.3 no
C(13) C(18) H(28) 109.4 no
C(13) C(18) H(29) 109.7 no
H(27) C(18) H(28) 109.5 no
H(27) C(18) H(29) 109.5 no
H(28) C(18) H(29) 109.5 no
C(14) C(19) H(30) 109.4 no
C(14) C(19) H(31) 109.6 no
C(14) C(19) H(32) 109.4 no
H(30) C(19) H(31) 109.5 no
H(30) C(19) H(32) 109.5 no
H(31) C(19) H(32) 109.5 no
C(15) C(20) H(33) 109.2 no
C(15) C(20) H(34) 109.8 no
C(15) C(20) H(35) 109.4 no
H(33) C(20) H(34) 109.5 no
H(33) C(20) H(35) 109.5 no
H(34) C(20) H(35) 109.5 no
C(21) C(22) H(36) 118.9 no
C(23) C(22) H(36) 118.5 no
C(22) C(23) H(37) 119.8 no
C(24) C(23) H(37) 119.6 no
C(23) C(24) H(38) 120.6 no
C(25) C(24) H(38) 120.5 no
C(24) C(25) H(39) 120.3 no
C(26) C(25) H(39) 120.1 no
C(21) C(26) H(40) 118.5 no
C(25) C(26) H(40) 118.4 no
C(27) C(28) H(41) 118.4 no
C(29) C(28) H(41) 118.2 no
C(28) C(29) H(42) 120.4 no
C(30) C(29) H(42) 120.4 no
C(29) C(30) H(43) 120.1 no
C(31) C(30) H(43) 120.5 no
C(30) C(31) H(44) 119.8 no
C(32) C(31) H(44) 119.8 no
C(27) C(32) H(45) 118.9 no
C(31) C(32) H(45) 118.9 no
C(33) C(34) H(46) 118.5 no
C(35) C(34) H(46) 118.7 no
C(34) C(35) H(47) 119.6 no
C(36) C(35) H(47) 119.8 no
C(35) C(36) H(48) 120.8 no
C(37) C(36) H(48) 120.8 no
C(36) C(37) H(49) 119.9 no
C(38) C(37) H(49) 119.7 no
C(33) C(38) H(50) 118.3 no
C(37) C(38) H(50) 118.5 no
C(39) C(40) H(51) 118.6 no
C(41) C(40) H(51) 118.7 no
C(40) C(41) H(52) 119.8 no
C(42) C(41) H(52) 120.0 no
C(41) C(42) H(53) 120.4 no
C(43) C(42) H(53) 120.3 no
C(42) C(43) H(54) 120.2 no
C(44) C(43) H(54) 119.9 no
C(39) C(44) H(55) 118.8 no
C(43) C(44) H(55) 118.7 no
Ir(1) H(1) Ir(2) 103(3) no

loop_
_geom_bond_atom_site_label_1
_geom_bond_atom_site_label_2
_geom_bond_distance
_geom_bond_publ_flag
Ir(1) Ir(2) 2.7242(2) yes
Ir(1) N(1) 2.077(2) yes
Ir(1) N(2) 2.101(3) yes
Ir(1) C(1) 2.167(3) yes
Ir(1) C(2) 2.165(4) yes
Ir(1) C(3) 2.178(3) yes
Ir(1) C(4) 2.170(3) yes
Ir(1) C(5) 2.174(3) yes
Ir(2) N(1) 2.080(3) yes
Ir(2) N(2) 2.104(2) yes
Ir(2) C(11) 2.177(3) yes
Ir(2) C(12) 2.188(3) yes
Ir(2) C(13) 2.170(3) yes
Ir(2) C(14) 2.172(3) yes
Ir(2) C(15) 2.170(3) yes
C(1) C(2) 1.432(4) yes
C(1) C(5) 1.453(4) yes
C(1) C(6) 1.501(4) yes
C(2) C(3) 1.436(4) yes
C(2) C(7) 1.510(5) yes
C(3) C(4) 1.462(4) yes
C(3) C(8) 1.488(4) yes
C(4) C(5) 1.416(4) yes
C(4) C(9) 1.505(5) yes
C(5) C(10) 1.503(5) yes
C(11) C(12) 1.464(4) yes
C(11) C(15) 1.430(4) yes
C(11) C(16) 1.502(5) yes
C(12) C(13) 1.422(4) yes
C(12) C(17) 1.500(4) yes
C(13) C(14) 1.450(4) yes
C(13) C(18) 1.504(5) yes
C(14) C(15) 1.445(5) yes
C(14) C(19) 1.497(5) yes
C(15) C(20) 1.504(4) yes
C(21) C(22) 1.402(5) yes
C(21) C(26) 1.406(4) yes
C(21) B(1) 1.649(5) yes
C(22) C(23) 1.386(4) yes
C(23) C(24) 1.385(5) yes
C(24) C(25) 1.390(5) yes
C(25) C(26) 1.393(4) yes
C(27) C(28) 1.399(4) yes
C(27) C(32) 1.407(5) yes
C(27) B(1) 1.655(5) yes
C(28) C(29) 1.400(5) yes
C(29) C(30) 1.397(6) yes
C(30) C(31) 1.378(5) yes
C(31) C(32) 1.404(5) yes
C(33) C(34) 1.396(4) yes
C(33) C(38) 1.416(4) yes
C(33) B(1) 1.647(5) yes
C(34) C(35) 1.401(5) yes
C(35) C(36) 1.378(5) yes
C(36) C(37) 1.391(5) yes
C(37) C(38) 1.379(5) yes
C(39) C(40) 1.401(4) yes
C(39) C(44) 1.396(4) yes
C(39) B(1) 1.643(5) yes
C(40) C(41) 1.397(5) yes
C(41) C(42) 1.376(4) yes
C(42) C(43) 1.384(5) yes
C(43) C(44) 1.406(5) yes
Ir(1) H(1) 1.78(6) no
Ir(2) H(1) 1.71(7) no
N(1) H(2) 0.950 no
N(1) H(3) 0.950 no
N(2) H(4) 0.950 no
N(2) H(5) 0.950 no
C(6) H(6) 0.950 no
C(6) H(7) 0.950 no
C(6) H(8) 0.950 no
C(7) H(9) 0.950 no
C(7) H(10) 0.950 no
C(7) H(11) 0.950 no
C(8) H(12) 0.950 no
C(8) H(13) 0.950 no
C(8) H(14) 0.950 no
C(9) H(15) 0.950 no
C(9) H(16) 0.950 no
C(9) H(17) 0.950 no
C(10) H(18) 0.950 no
C(10) H(19) 0.950 no
C(10) H(20) 0.950 no
C(16) H(21) 0.950 no
C(16) H(22) 0.950 no
C(16) H(23) 0.950 no
C(17) H(24) 0.950 no
C(17) H(25) 0.950 no
C(17) H(26) 0.950 no
C(18) H(27) 0.950 no
C(18) H(28) 0.950 no
C(18) H(29) 0.950 no
C(19) H(30) 0.950 no
C(19) H(31) 0.950 no
C(19) H(32) 0.950 no
C(20) H(33) 0.950 no
C(20) H(34) 0.950 no
C(20) H(35) 0.950 no
C(22) H(36) 0.950 no
C(23) H(37) 0.950 no
C(24) H(38) 0.950 no
C(25) H(39) 0.950 no
C(26) H(40) 0.950 no
C(28) H(41) 0.950 no
C(29) H(42) 0.950 no
C(30) H(43) 0.950 no
C(31) H(44) 0.950 no
C(32) H(45) 0.950 no
C(34) H(46) 0.950 no
C(35) H(47) 0.950 no
C(36) H(48) 0.950 no
C(37) H(49) 0.950 no
C(38) H(50) 0.950 no
C(40) H(51) 0.950 no
C(41) H(52) 0.950 no
C(42) H(53) 0.950 no
C(43) H(54) 0.950 no
C(44) H(55) 0.950 no

loop_
_geom_contact_atom_site_label_1
_geom_contact_atom_site_label_2
_geom_contact_distance
_geom_contact_site_symmetry_2
N(1) C(26) 3.329(4) .
N(1) C(27) 3.539(4) .
N(1) C(28) 3.387(4) .
N(1) C(29) 3.412(4) .
N(1) C(30) 3.523(4) .
C(8) C(15) 3.556(5) 4_554
C(9) C(30) 3.338(5) 2_545
C(9) C(31) 3.548(5) 2_545
C(9) C(37) 3.590(6) 1_545
C(15) C(8) 3.556(5) 4_555
C(19) C(37) 3.477(6) 3_566
C(26) N(1) 3.329(4) .
C(27) N(1) 3.539(4) .
C(28) N(1) 3.387(4) .
C(29) N(1) 3.412(4) .
C(30) N(1) 3.523(4) .
C(30) C(9) 3.338(5) 2_555
C(31) C(9) 3.548(5) 2_555
C(37) C(9) 3.590(6) 1_565
C(37) C(19) 3.477(6) 3_566
N(1) H(40) 3.015 .
N(2) H(43) 3.455 .
N(2) H(54) 3.258 2_545
N(2) H(55) 3.579 2_545
C(1) H(36) 3.490 2_645
C(1) H(37) 3.368 2_645
C(2) H(37) 3.260 2_645
C(3) H(37) 3.165 2_645
C(4) H(37) 3.194 2_645
C(5) H(37) 3.316 2_645
C(6) H(24) 3.585 3_656
C(6) H(26) 3.253 3_656
C(6) H(36) 3.443 2_645
C(6) H(47) 2.990 3_666
C(7) H(22) 3.506 4_554
C(7) H(25) 3.271 4_554
C(7) H(41) 3.588 .
C(8) H(34) 3.441 4_554
C(8) H(42) 3.005 .
C(9) H(43) 3.282 2_545
C(9) H(49) 3.527 1_545
C(10) H(21) 3.250 3_656
C(10) H(26) 3.060 3_656
C(11) H(10) 3.240 4_555
C(11) H(12) 3.146 4_555
C(12) H(10) 3.444 4_555
C(12) H(12) 3.244 4_555
C(13) H(12) 3.270 4_555
C(14) H(12) 3.160 4_555
C(14) H(13) 3.473 4_555
C(15) H(12) 3.076 4_555
C(15) H(13) 3.142 4_555
C(16) H(10) 3.003 4_555
C(16) H(19) 3.388 3_656
C(16) H(39) 3.575 .
C(16) H(46) 3.207 3_666
C(17) H(6) 3.143 3_656
C(17) H(7) 3.525 3_656
C(17) H(10) 3.478 4_555
C(17) H(19) 2.898 3_656
C(17) H(41) 3.541 4_555
C(18) H(29) 3.517 3_556
C(18) H(49) 2.922 3_566
C(18) H(54) 3.552 2_545
C(19) H(44) 3.259 .
C(19) H(49) 3.366 3_566
C(19) H(53) 3.496 2_545
C(19) H(54) 3.399 2_545
C(20) H(13) 3.217 4_555
C(20) H(38) 3.234 3_666
C(20) H(40) 3.019 .
C(20) H(45) 3.570 .
C(21) H(2) 3.307 .
C(21) H(11) 3.480 .
C(21) H(22) 3.412 3_666
C(22) H(11) 3.388 .
C(22) H(22) 3.034 3_666
C(22) H(25) 3.495 4_554
C(23) H(9) 3.150 .
C(23) H(11) 3.491 .
C(23) H(22) 2.937 3_666
C(23) H(33) 3.575 3_666
C(23) H(52) 3.078 2_645
C(24) H(9) 3.040 .
C(24) H(22) 3.209 3_666
C(24) H(33) 2.848 3_666
C(24) H(34) 3.570 3_666
C(24) H(52) 2.876 2_645
C(25) H(2) 2.793 .
C(25) H(8) 3.523 .
C(25) H(9) 3.449 .
C(25) H(22) 3.554 3_666
C(25) H(23) 3.486 .
C(25) H(33) 3.248 3_666
C(25) H(39) 3.528 3_666
C(25) H(46) 3.493 3_666
C(26) H(2) 2.463 .
C(26) H(3) 3.450 .
C(26) H(33) 3.491 .
C(26) H(35) 3.504 .
C(26) H(39) 3.598 3_666
C(27) H(2) 3.436 .
C(27) H(3) 2.795 .
C(28) H(2) 3.468 .
C(28) H(3) 2.599 .
C(28) H(11) 3.173 .
C(28) H(28) 3.317 4_554
C(29) H(3) 2.543 .
C(29) H(4) 3.241 .
C(29) H(12) 3.421 .
C(29) H(14) 3.265 .
C(29) H(15) 3.482 2_555
C(29) H(28) 3.448 4_554
C(29) H(49) 3.145 2_545
C(29) H(50) 3.255 2_545
C(30) H(3) 2.612 .
C(30) H(4) 2.724 .
C(30) H(15) 2.774 2_555
C(30) H(16) 3.321 2_555
C(30) H(17) 3.410 2_555
C(30) H(50) 3.187 2_545
C(31) H(3) 2.743 .
C(31) H(4) 3.345 .
C(31) H(15) 2.714 2_555
C(31) H(30) 3.478 .
C(31) H(32) 3.422 .
C(31) H(35) 3.483 .
C(32) H(3) 2.816 .
C(32) H(15) 3.394 2_555
C(32) H(35) 2.996 .
C(34) H(18) 3.387 1_565
C(34) H(23) 3.368 3_666
C(34) H(39) 3.383 3_666
C(35) H(8) 3.325 3_666
C(35) H(18) 2.971 1_565
C(35) H(53) 3.103 4_565
C(36) H(17) 3.379 1_565
C(36) H(18) 3.030 1_565
C(36) H(27) 3.188 3_566
C(36) H(31) 3.062 3_566
C(36) H(32) 3.511 3_566
C(36) H(53) 3.120 4_565
C(36) H(54) 3.578 4_565
C(37) H(16) 3.405 1_565
C(37) H(17) 2.914 1_565
C(37) H(18) 3.480 1_565
C(37) H(27) 2.986 3_566
C(37) H(31) 2.611 3_566
C(37) H(42) 3.252 2_555
C(38) H(16) 3.335 1_565
C(38) H(17) 3.457 1_565
C(38) H(31) 3.128 3_566
C(38) H(42) 3.316 2_555
C(38) H(43) 3.277 2_555
C(39) H(43) 3.471 2_555
C(40) H(7) 3.262 2_655
C(40) H(16) 2.980 1_565
C(41) H(7) 2.971 2_655
C(41) H(9) 3.335 2_655
C(41) H(16) 2.984 1_565
C(41) H(38) 3.097 2_655
C(41) H(43) 3.577 2_555
C(42) H(7) 3.276 2_655
C(42) H(32) 3.200 2_555
C(42) H(38) 3.396 2_655
C(42) H(43) 3.306 2_555
C(42) H(44) 3.417 2_555
C(42) H(47) 3.407 4_564
C(42) H(48) 3.288 4_564
C(43) H(4) 3.207 2_555
C(43) H(5) 3.566 2_555
C(43) H(32) 3.087 2_555
C(43) H(43) 3.075 2_555
C(43) H(48) 3.267 4_564
C(44) H(4) 3.371 2_555
C(44) H(24) 3.467 4_554
C(44) H(28) 3.382 4_554
C(44) H(43) 3.150 2_555
H(2) C(21) 3.307 .
H(2) C(25) 2.793 .
H(2) C(26) 2.463 .
H(2) C(27) 3.436 .
H(2) C(28) 3.468 .
H(2) H(39) 2.828 .
H(2) H(40) 2.248 .
H(3) C(26) 3.450 .
H(3) C(27) 2.795 .
H(3) C(28) 2.599 .
H(3) C(29) 2.543 .
H(3) C(30) 2.612 .
H(3) C(31) 2.743 .
H(3) C(32) 2.816 .
H(3) H(40) 3.101 .
H(3) H(41) 3.149 .
H(3) H(42) 3.091 .
H(3) H(43) 3.179 .
H(3) H(44) 3.361 .
H(3) H(45) 3.458 .
H(4) C(29) 3.241 .
H(4) C(30) 2.724 .
H(4) C(31) 3.345 .
H(4) C(43) 3.207 2_545
H(4) C(44) 3.371 2_545
H(4) H(42) 3.400 .
H(4) H(43) 2.507 .
H(4) H(44) 3.556 .
H(4) H(54) 2.872 2_545
H(4) H(55) 3.162 2_545
H(5) C(43) 3.566 2_545
H(5) H(54) 2.987 2_545
H(5) H(55) 3.098 2_545
H(6) C(17) 3.143 3_656
H(6) H(20) 2.877 3_656
H(6) H(24) 3.085 3_656
H(6) H(25) 3.385 3_656
H(6) H(26) 2.512 3_656
H(6) H(47) 2.957 3_666
H(7) C(17) 3.525 3_656
H(7) C(40) 3.262 2_645
H(7) C(41) 2.971 2_645
H(7) C(42) 3.276 2_645
H(7) H(24) 3.202 3_656
H(7) H(25) 3.526 3_656
H(7) H(26) 3.278 3_656
H(7) H(36) 2.710 2_645
H(7) H(47) 3.170 3_666
H(7) H(51) 3.591 2_645
H(7) H(52) 3.134 2_645
H(8) C(25) 3.523 .
H(8) C(35) 3.325 3_666
H(8) H(38) 3.412 .
H(8) H(39) 3.243 .
H(8) H(47) 2.395 3_666
H(8) H(52) 3.585 2_645
H(9) C(23) 3.150 .
H(9) C(24) 3.040 .
H(9) C(25) 3.449 .
H(9) C(41) 3.335 2_645
H(9) H(37) 3.394 .
H(9) H(38) 3.241 .
H(9) H(51) 3.386 2_645
H(9) H(52) 2.815 2_645
H(10) C(11) 3.240 4_554
H(10) C(12) 3.444 4_554
H(10) C(16) 3.003 4_554
H(10) C(17) 3.478 4_554
H(10) H(21) 2.841 4_554
H(10) H(22) 2.604 4_554
H(10) H(25) 2.738 4_554
H(10) H(51) 3.423 2_645
H(11) C(21) 3.480 .
H(11) C(22) 3.388 .
H(11) C(23) 3.491 .
H(11) C(28) 3.173 .
H(11) H(25) 3.019 4_554
H(11) H(41) 2.679 .
H(12) C(11) 3.146 4_554
H(12) C(12) 3.244 4_554
H(12) C(13) 3.270 4_554
H(12) C(14) 3.160 4_554
H(12) C(15) 3.076 4_554
H(12) C(29) 3.421 .
H(12) H(22) 3.574 4_554
H(12) H(34) 3.513 4_554
H(12) H(41) 3.478 .
H(12) H(42) 2.693 .
H(13) C(14) 3.473 4_554
H(13) C(15) 3.142 4_554
H(13) C(20) 3.217 4_554
H(13) H(33) 3.542 4_554
H(13) H(34) 2.596 4_554
H(13) H(37) 3.389 2_645
H(13) H(44) 3.345 2_545
H(14) C(29) 3.265 .
H(14) H(31) 3.578 4_554
H(14) H(42) 2.502 .
H(14) H(45) 3.545 2_545
H(14) H(50) 3.124 2_545
H(15) C(29) 3.482 2_545
H(15) C(30) 2.774 2_545
H(15) C(31) 2.714 2_545
H(15) C(32) 3.394 2_545
H(15) H(43) 2.908 2_545
H(15) H(44) 2.805 2_545
H(16) C(30) 3.321 2_545
H(16) C(37) 3.405 1_545
H(16) C(38) 3.335 1_545
H(16) C(40) 2.980 1_545
H(16) C(41) 2.984 1_545
H(16) H(43) 2.996 2_545
H(16) H(49) 3.549 1_545
H(16) H(50) 3.448 1_545
H(16) H(51) 2.923 1_545
H(16) H(52) 2.947 1_545
H(17) C(30) 3.410 2_545
H(17) C(36) 3.379 1_545
H(17) C(37) 2.914 1_545
H(17) C(38) 3.457 1_545
H(17) H(43) 3.427 2_545
H(17) H(48) 3.562 1_545
H(17) H(49) 2.756 1_545
H(18) C(34) 3.387 1_545
H(18) C(35) 2.971 1_545
H(18) C(36) 3.030 1_545
H(18) C(37) 3.480 1_545
H(18) H(21) 3.219 3_656
H(18) H(47) 3.211 1_545
H(18) H(48) 3.312 1_545
H(18) H(51) 3.489 1_545
H(19) C(16) 3.388 3_656
H(19) C(17) 2.898 3_656
H(19) H(21) 2.487 3_656
H(19) H(24) 3.576 3_656
H(19) H(25) 2.769 3_656
H(19) H(26) 2.218 3_656
H(20) H(6) 2.877 3_656
H(20) H(20) 3.063 3_656
H(20) H(26) 3.204 3_656
H(21) C(10) 3.250 3_656
H(21) H(10) 2.841 4_555
H(21) H(18) 3.219 3_656
H(21) H(19) 2.487 3_656
H(21) H(46) 3.226 3_666
H(21) H(51) 3.198 3_666
H(22) C(7) 3.506 4_555
H(22) C(21) 3.412 3_666
H(22) C(22) 3.034 3_666
H(22) C(23) 2.937 3_666
H(22) C(24) 3.209 3_666
H(22) C(25) 3.554 3_666
H(22) H(10) 2.604 4_555
H(22) H(12) 3.574 4_555
H(22) H(36) 3.402 3_666
H(22) H(37) 3.260 3_666
H(22) H(46) 3.251 3_666
H(22) H(51) 3.361 3_666
H(23) C(25) 3.486 .
H(23) C(34) 3.368 3_666
H(23) H(39) 2.636 .
H(23) H(40) 3.576 .
H(23) H(46) 2.648 3_666
H(24) C(6) 3.585 3_656
H(24) C(44) 3.467 4_555
H(24) H(6) 3.085 3_656
H(24) H(7) 3.202 3_656
H(24) H(19) 3.576 3_656
H(24) H(36) 3.467 4_555
H(24) H(41) 3.199 4_555
H(24) H(55) 3.476 4_555
H(25) C(7) 3.271 4_555
H(25) C(22) 3.495 4_555
H(25) H(6) 3.385 3_656
H(25) H(7) 3.526 3_656
H(25) H(10) 2.738 4_555
H(25) H(11) 3.019 4_555
H(25) H(19) 2.769 3_656
H(25) H(36) 3.066 4_555
H(25) H(41) 3.191 4_555
H(26) C(6) 3.253 3_656
H(26) C(10) 3.060 3_656
H(26) H(6) 2.512 3_656
H(26) H(7) 3.278 3_656
H(26) H(19) 2.218 3_656
H(26) H(20) 3.204 3_656
H(27) C(36) 3.188 3_566
H(27) C(37) 2.986 3_566
H(27) H(29) 3.192 3_556
H(27) H(48) 2.759 3_566
H(27) H(49) 2.342 3_566
H(27) H(54) 2.871 2_545
H(28) C(28) 3.317 4_555
H(28) C(29) 3.448 4_555
H(28) C(44) 3.382 4_555
H(28) H(41) 2.851 4_555
H(28) H(42) 3.104 4_555
H(28) H(49) 2.744 3_566
H(28) H(54) 3.445 4_555
H(28) H(55) 2.761 4_555
H(29) C(18) 3.517 3_556
H(29) H(27) 3.192 3_556
H(29) H(29) 3.070 3_556
H(29) H(48) 3.480 1_545
H(29) H(54) 3.504 2_545
H(29) H(54) 3.358 4_555
H(30) C(31) 3.478 .
H(30) H(30) 3.407 3_566
H(30) H(44) 2.865 .
H(30) H(45) 3.597 .
H(30) H(45) 3.511 3_566
H(31) C(36) 3.062 3_566
H(31) C(37) 2.611 3_566
H(31) C(38) 3.128 3_566
H(31) H(14) 3.578 4_555
H(31) H(45) 3.114 3_566
H(31) H(48) 3.290 3_566
H(31) H(49) 2.565 3_566
H(31) H(50) 3.379 3_566
H(31) H(53) 3.565 2_545
H(32) C(31) 3.422 .
H(32) C(36) 3.511 3_566
H(32) C(42) 3.200 2_545
H(32) C(43) 3.087 2_545
H(32) H(44) 2.793 .
H(32) H(48) 3.375 3_566
H(32) H(49) 3.562 3_566
H(32) H(53) 2.741 2_545
H(32) H(54) 2.510 2_545
H(33) C(23) 3.575 3_666
H(33) C(24) 2.848 3_666
H(33) C(25) 3.248 3_666
H(33) C(26) 3.491 .
H(33) H(13) 3.542 4_555
H(33) H(38) 2.608 3_666
H(33) H(39) 3.520 .
H(33) H(39) 3.323 3_666
H(33) H(40) 2.632 .
H(34) C(8) 3.441 4_555
H(34) C(24) 3.570 3_666
H(34) H(12) 3.513 4_555
H(34) H(13) 2.596 4_555
H(34) H(38) 3.005 3_666
H(35) C(26) 3.504 .
H(35) C(31) 3.483 .
H(35) C(32) 2.996 .
H(35) H(40) 2.566 .
H(35) H(44) 3.529 .
H(35) H(45) 2.672 .
H(36) C(1) 3.490 2_655
H(36) C(6) 3.443 2_655
H(36) H(7) 2.710 2_655
H(36) H(22) 3.402 3_666
H(36) H(24) 3.467 4_554
H(36) H(25) 3.066 4_554
H(37) C(1) 3.368 2_655
H(37) C(2) 3.260 2_655
H(37) C(3) 3.165 2_655
H(37) C(4) 3.194 2_655
H(37) C(5) 3.316 2_655
H(37) H(9) 3.394 .
H(37) H(13) 3.389 2_655
H(37) H(22) 3.260 3_666
H(37) H(52) 2.715 2_645
H(38) C(20) 3.234 3_666
H(38) C(41) 3.097 2_645
H(38) C(42) 3.396 2_645
H(38) H(8) 3.412 .
H(38) H(9) 3.241 .
H(38) H(33) 2.608 3_666
H(38) H(34) 3.005 3_666
H(38) H(47) 3.136 3_666
H(38) H(52) 2.335 2_645
H(38) H(53) 2.961 2_645
H(39) C(16) 3.575 .
H(39) C(25) 3.528 3_666
H(39) C(26) 3.598 3_666
H(39) C(34) 3.383 3_666
H(39) H(2) 2.828 .
H(39) H(8) 3.243 .
H(39) H(23) 2.636 .
H(39) H(33) 3.520 .
H(39) H(33) 3.323 3_666
H(39) H(39) 3.294 3_666
H(39) H(40) 3.403 3_666
H(39) H(46) 2.636 3_666
H(39) H(47) 3.127 3_666
H(40) N(1) 3.015 .
H(40) C(20) 3.019 .
H(40) H(2) 2.248 .
H(40) H(3) 3.101 .
H(40) H(23) 3.576 .
H(40) H(33) 2.632 .
H(40) H(35) 2.566 .
H(40) H(39) 3.403 3_666
H(41) C(7) 3.588 .
H(41) C(17) 3.541 4_554
H(41) H(3) 3.149 .
H(41) H(11) 2.679 .
H(41) H(12) 3.478 .
H(41) H(24) 3.199 4_554
H(41) H(25) 3.191 4_554
H(41) H(28) 2.851 4_554
H(42) C(8) 3.005 .
H(42) C(37) 3.252 2_545
H(42) C(38) 3.316 2_545
H(42) H(3) 3.091 .
H(42) H(4) 3.400 .
H(42) H(12) 2.693 .
H(42) H(14) 2.502 .
H(42) H(28) 3.104 4_554
H(42) H(49) 2.586 2_545
H(42) H(50) 2.704 2_545
H(43) N(2) 3.455 .
H(43) C(9) 3.282 2_555
H(43) C(38) 3.277 2_545
H(43) C(39) 3.471 2_545
H(43) C(41) 3.577 2_545
H(43) C(42) 3.306 2_545
H(43) C(43) 3.075 2_545
H(43) C(44) 3.150 2_545
H(43) H(3) 3.179 .
H(43) H(4) 2.507 .
H(43) H(15) 2.908 2_555
H(43) H(16) 2.996 2_555
H(43) H(17) 3.427 2_555
H(43) H(50) 2.563 2_545
H(43) H(54) 3.415 2_545
H(43) H(55) 3.529 2_545
H(44) C(19) 3.259 .
H(44) C(42) 3.417 2_545
H(44) H(3) 3.361 .
H(44) H(4) 3.556 .
H(44) H(13) 3.345 2_555
H(44) H(15) 2.805 2_555
H(44) H(30) 2.865 .
H(44) H(32) 2.793 .
H(44) H(35) 3.529 .
H(44) H(53) 3.248 2_545
H(45) C(20) 3.570 .
H(45) H(3) 3.458 .
H(45) H(14) 3.545 2_555
H(45) H(30) 3.597 .
H(45) H(30) 3.511 3_566
H(45) H(31) 3.114 3_566
H(45) H(35) 2.672 .
H(46) C(16) 3.207 3_666
H(46) C(25) 3.493 3_666
H(46) H(21) 3.226 3_666
H(46) H(22) 3.251 3_666
H(46) H(23) 2.648 3_666
H(46) H(39) 2.636 3_666
H(47) C(6) 2.990 3_666
H(47) C(42) 3.407 4_565
H(47) H(6) 2.957 3_666
H(47) H(7) 3.170 3_666
H(47) H(8) 2.395 3_666
H(47) H(18) 3.211 1_565
H(47) H(38) 3.136 3_666
H(47) H(39) 3.127 3_666
H(47) H(53) 2.861 4_565
H(48) C(42) 3.288 4_565
H(48) C(43) 3.267 4_565
H(48) H(17) 3.562 1_565
H(48) H(18) 3.312 1_565
H(48) H(27) 2.759 3_566
H(48) H(29) 3.480 1_565
H(48) H(31) 3.290 3_566
H(48) H(32) 3.375 3_566
H(48) H(53) 2.897 4_565
H(48) H(54) 2.857 4_565
H(49) C(9) 3.527 1_565
H(49) C(18) 2.922 3_566
H(49) C(19) 3.366 3_566
H(49) C(29) 3.145 2_555
H(49) H(16) 3.549 1_565
H(49) H(17) 2.756 1_565
H(49) H(27) 2.342 3_566
H(49) H(28) 2.744 3_566
H(49) H(31) 2.565 3_566
H(49) H(32) 3.562 3_566
H(49) H(42) 2.586 2_555
H(50) C(29) 3.255 2_555
H(50) C(30) 3.187 2_555
H(50) H(14) 3.124 2_555
H(50) H(16) 3.448 1_565
H(50) H(31) 3.379 3_566
H(50) H(42) 2.704 2_555
H(50) H(43) 2.563 2_555
H(51) H(7) 3.591 2_655
H(51) H(9) 3.386 2_655
H(51) H(10) 3.423 2_655
H(51) H(16) 2.923 1_565
H(51) H(18) 3.489 1_565
H(51) H(21) 3.198 3_666
H(51) H(22) 3.361 3_666
H(52) C(23) 3.078 2_655
H(52) C(24) 2.876 2_655
H(52) H(7) 3.134 2_655
H(52) H(8) 3.585 2_655
H(52) H(9) 2.815 2_655
H(52) H(16) 2.947 1_565
H(52) H(37) 2.715 2_655
H(52) H(38) 2.335 2_655
H(53) C(19) 3.496 2_555
H(53) C(35) 3.103 4_564
H(53) C(36) 3.120 4_564
H(53) H(31) 3.565 2_555
H(53) H(32) 2.741 2_555
H(53) H(38) 2.961 2_655
H(53) H(44) 3.248 2_555
H(53) H(47) 2.861 4_564
H(53) H(48) 2.897 4_564
H(54) N(2) 3.258 2_555
H(54) C(18) 3.552 2_555
H(54) C(19) 3.399 2_555
H(54) C(36) 3.578 4_564
H(54) H(4) 2.872 2_555
H(54) H(5) 2.987 2_555
H(54) H(27) 2.871 2_555
H(54) H(28) 3.445 4_554
H(54) H(29) 3.504 2_555
H(54) H(29) 3.358 4_554
H(54) H(32) 2.510 2_555
H(54) H(43) 3.415 2_555
H(54) H(48) 2.857 4_564
H(55) N(2) 3.579 2_555
H(55) H(4) 3.162 2_555
H(55) H(5) 3.098 2_555
H(55) H(24) 3.476 4_554
H(55) H(28) 2.761 4_554
H(55) H(43) 3.529 2_555

loop_
_geom_torsion_atom_site_label_1
_geom_torsion_atom_site_label_2
_geom_torsion_atom_site_label_3
_geom_torsion_atom_site_label_4
_geom_torsion
N(1) Ir(1) Ir(2) N(2) 101.84(15)
N(1) Ir(1) Ir(2) C(11) -89.93(16)
N(1) Ir(1) Ir(2) C(12) -144.07(16)
N(1) Ir(1) Ir(2) C(13) 160.62(18)
N(1) Ir(1) Ir(2) C(14) 73.5(2)
N(1) Ir(1) Ir(2) C(15) -30.8(2)
N(2) Ir(1) Ir(2) N(1) -101.84(15)
N(2) Ir(1) Ir(2) C(11) 168.23(16)
N(2) Ir(1) Ir(2) C(12) 114.08(16)
N(2) Ir(1) Ir(2) C(13) 58.78(18)
N(2) Ir(1) Ir(2) C(14) -28.3(2)
N(2) Ir(1) Ir(2) C(15) -132.6(2)
Ir(2) Ir(1) C(1) C(2) -136.07(15)
Ir(2) Ir(1) C(1) C(5) 106.88(18)
Ir(2) Ir(1) C(1) C(6) -15.8(3)
C(1) Ir(1) Ir(2) N(1) 96.39(16)
C(1) Ir(1) Ir(2) N(2) -161.77(16)
C(1) Ir(1) Ir(2) C(11) 6.46(17)
C(1) Ir(1) Ir(2) C(12) -47.68(16)
C(1) Ir(1) Ir(2) C(13) -102.99(18)
C(1) Ir(1) Ir(2) C(14) 169.9(2)
C(1) Ir(1) Ir(2) C(15) 65.6(2)
Ir(2) Ir(1) C(2) C(1) 90.1(2)
Ir(2) Ir(1) C(2) C(3) -150.46(16)
Ir(2) Ir(1) C(2) C(7) -30.2(3)
C(2) Ir(1) Ir(2) N(1) 39.1(2)
C(2) Ir(1) Ir(2) N(2) 141.0(2)
C(2) Ir(1) Ir(2) C(11) -50.8(2)
C(2) Ir(1) Ir(2) C(12) -104.9(2)
C(2) Ir(1) Ir(2) C(13) -160.2(2)
C(2) Ir(1) Ir(2) C(14) 112.6(3)
C(2) Ir(1) Ir(2) C(15) 8.4(2)
Ir(2) Ir(1) C(3) C(2) 126.1(2)
Ir(2) Ir(1) C(3) C(4) -117.2(2)
Ir(2) Ir(1) C(3) C(8) 2.1(5)
C(3) Ir(1) Ir(2) N(1) -62.5(3)
C(3) Ir(1) Ir(2) N(2) 39.3(3)
C(3) Ir(1) Ir(2) C(11) -152.4(3)
C(3) Ir(1) Ir(2) C(12) 153.4(3)
C(3) Ir(1) Ir(2) C(13) 98.1(3)
C(3) Ir(1) Ir(2) C(14) 11.0(4)
C(3) Ir(1) Ir(2) C(15) -93.3(3)
Ir(2) Ir(1) C(4) C(3) 150.31(16)
Ir(2) Ir(1) C(4) C(5) -91.0(2)
Ir(2) Ir(1) C(4) C(9) 30.5(3)
C(4) Ir(1) Ir(2) N(1) -155.76(19)
C(4) Ir(1) Ir(2) N(2) -53.92(19)
C(4) Ir(1) Ir(2) C(11) 114.3(2)
C(4) Ir(1) Ir(2) C(12) 60.2(2)
C(4) Ir(1) Ir(2) C(13) 4.9(2)
C(4) Ir(1) Ir(2) C(14) -82.3(3)
C(4) Ir(1) Ir(2) C(15) 173.5(2)
Ir(2) Ir(1) C(5) C(1) -109.82(19)
Ir(2) Ir(1) C(5) C(4) 131.64(19)
Ir(2) Ir(1) C(5) C(10) 11.1(3)
C(5) Ir(1) Ir(2) N(1) 149.51(16)
C(5) Ir(1) Ir(2) N(2) -108.64(16)
C(5) Ir(1) Ir(2) C(11) 59.58(17)
C(5) Ir(1) Ir(2) C(12) 5.44(17)
C(5) Ir(1) Ir(2) C(13) -49.86(19)
C(5) Ir(1) Ir(2) C(14) -137.0(2)
C(5) Ir(1) Ir(2) C(15) 118.7(2)
N(1) Ir(1) N(2) Ir(2) -50.97(9)
N(2) Ir(1) N(1) Ir(2) 51.59(10)
N(1) Ir(1) C(1) C(2) -75.8(2)
N(1) Ir(1) C(1) C(5) 167.13(18)
N(1) Ir(1) C(1) C(6) 44.4(3)
C(1) Ir(1) N(1) Ir(2) -121.55(13)
N(1) Ir(1) C(2) C(1) 119.70(18)
N(1) Ir(1) C(2) C(3) -120.85(19)
N(1) Ir(1) C(2) C(7) -0.6(3)
C(2) Ir(1) N(1) Ir(2) -160.34(10)
N(1) Ir(1) C(3) C(2) 74.8(2)
N(1) Ir(1) C(3) C(4) -168.5(2)
N(1) Ir(1) C(3) C(8) -49.2(3)
C(3) Ir(1) N(1) Ir(2) 161.07(11)
N(1) Ir(1) C(4) C(3) 27.5(4)
N(1) Ir(1) C(4) C(5) 146.3(3)
N(1) Ir(1) C(4) C(9) -92.3(4)
C(4) Ir(1) N(1) Ir(2) 141.1(3)
N(1) Ir(1) C(5) C(1) -29.7(4)
N(1) Ir(1) C(5) C(4) -148.2(3)
N(1) Ir(1) C(5) C(10) 91.2(4)
C(5) Ir(1) N(1) Ir(2) -100.4(3)
N(2) Ir(1) C(1) C(2) 132.6(4)
N(2) Ir(1) C(1) C(5) 15.6(5)
N(2) Ir(1) C(1) C(6) -107.1(5)
C(1) Ir(1) N(2) Ir(2) 103.4(4)
N(2) Ir(1) C(2) C(1) -159.9(2)
N(2) Ir(1) C(2) C(3) -40.4(3)
N(2) Ir(1) C(2) C(7) 79.8(3)
C(2) Ir(1) N(2) Ir(2) -140.63(18)
N(2) Ir(1) C(3) C(2) 158.48(18)
N(2) Ir(1) C(3) C(4) -84.9(2)
N(2) Ir(1) C(3) C(8) 34.5(3)
C(3) Ir(1) N(2) Ir(2) -167.26(10)
N(2) Ir(1) C(4) C(3) 110.4(2)
N(2) Ir(1) C(4) C(5) -130.9(2)
N(2) Ir(1) C(4) C(9) -9.5(3)
C(4) Ir(1) N(2) Ir(2) 151.64(10)
N(2) Ir(1) C(5) C(1) -175.37(18)
N(2) Ir(1) C(5) C(4) 66.1(2)
N(2) Ir(1) C(5) C(10) -54.5(3)
C(5) Ir(1) N(2) Ir(2) 115.70(13)
C(1) Ir(1) C(2) C(3) 119.5(2)
C(1) Ir(1) C(2) C(7) -120.3(3)
C(2) Ir(1) C(1) C(5) -117.0(2)
C(2) Ir(1) C(1) C(6) 120.3(3)
C(1) Ir(1) C(3) C(2) -36.76(18)
C(1) Ir(1) C(3) C(4) 79.9(2)
C(1) Ir(1) C(3) C(8) -160.8(3)
C(3) Ir(1) C(1) C(2) 36.77(18)
C(3) Ir(1) C(1) C(5) -80.3(2)
C(3) Ir(1) C(1) C(6) 157.0(3)
C(1) Ir(1) C(4) C(3) -81.0(2)
C(1) Ir(1) C(4) C(5) 37.8(2)
C(1) Ir(1) C(4) C(9) 159.2(3)
C(4) Ir(1) C(1) C(2) 80.3(2)
C(4) Ir(1) C(1) C(5) -36.73(19)
C(4) Ir(1) C(1) C(6) -159.4(3)
C(1) Ir(1) C(5) C(4) -118.5(3)
C(1) Ir(1) C(5) C(10) 120.9(3)
C(5) Ir(1) C(1) C(2) 117.0(2)
C(5) Ir(1) C(1) C(6) -122.7(3)
C(2) Ir(1) C(3) C(4) 116.6(2)
C(2) Ir(1) C(3) C(8) -124.0(4)
C(3) Ir(1) C(2) C(1) -119.5(2)
C(3) Ir(1) C(2) C(7) 120.3(3)
C(2) Ir(1) C(4) C(3) -38.1(2)
C(2) Ir(1) C(4) C(5) 80.6(2)
C(2) Ir(1) C(4) C(9) -158.0(3)
C(4) Ir(1) C(2) C(1) -80.68(19)
C(4) Ir(1) C(2) C(3) 38.77(19)
C(4) Ir(1) C(2) C(7) 159.0(3)
C(2) Ir(1) C(5) C(1) 37.93(19)
C(2) Ir(1) C(5) C(4) -80.6(2)
C(2) Ir(1) C(5) C(10) 158.8(3)
C(5) Ir(1) C(2) C(1) -38.42(18)
C(5) Ir(1) C(2) C(3) 81.0(2)
C(5) Ir(1) C(2) C(7) -158.7(3)
C(3) Ir(1) C(4) C(5) 118.7(3)
C(3) Ir(1) C(4) C(9) -119.8(3)
C(4) Ir(1) C(3) C(2) -116.6(2)
C(4) Ir(1) C(3) C(8) 119.4(4)
C(3) Ir(1) C(5) C(1) 80.8(2)
C(3) Ir(1) C(5) C(4) -37.8(2)
C(3) Ir(1) C(5) C(10) -158.3(3)
C(5) Ir(1) C(3) C(2) -80.1(2)
C(5) Ir(1) C(3) C(4) 36.6(2)
C(5) Ir(1) C(3) C(8) 155.9(3)
C(4) Ir(1) C(5) C(1) 118.5(3)
C(4) Ir(1) C(5) C(10) -120.6(4)
C(5) Ir(1) C(4) C(3) -118.7(3)
C(5) Ir(1) C(4) C(9) 121.4(4)
Ir(1) Ir(2) C(11) C(12) -106.2(2)
Ir(1) Ir(2) C(11) C(15) 136.70(18)
Ir(1) Ir(2) C(11) C(16) 15.8(3)
Ir(1) Ir(2) C(12) C(11) 111.95(19)
Ir(1) Ir(2) C(12) C(13) -129.12(17)
Ir(1) Ir(2) C(12) C(17) -8.6(3)
Ir(1) Ir(2) C(13) C(12) 93.7(2)
Ir(1) Ir(2) C(13) C(14) -148.27(14)
Ir(1) Ir(2) C(13) C(18) -26.6(3)
Ir(1) Ir(2) C(14) C(13) 112.6(2)
Ir(1) Ir(2) C(14) C(15) -130.0(2)
Ir(1) Ir(2) C(14) C(19) -9.9(5)
Ir(1) Ir(2) C(15) C(11) -91.9(2)
Ir(1) Ir(2) C(15) C(14) 149.21(16)
Ir(1) Ir(2) C(15) C(20) 30.8(4)
N(1) Ir(2) N(2) Ir(1) 50.92(10)
N(2) Ir(2) N(1) Ir(1) -51.54(10)
N(1) Ir(2) C(11) C(12) -164.04(19)
N(1) Ir(2) C(11) C(15) 78.9(2)
N(1) Ir(2) C(11) C(16) -42.0(3)
C(11) Ir(2) N(1) Ir(1) 125.82(12)
N(1) Ir(2) C(12) C(11) 32.9(3)
N(1) Ir(2) C(12) C(13) 151.8(2)
N(1) Ir(2) C(12) C(17) -87.7(3)
C(12) Ir(2) N(1) Ir(1) 103.2(2)
N(1) Ir(2) C(13) C(12) -138.1(3)
N(1) Ir(2) C(13) C(14) -20.0(4)
N(1) Ir(2) C(13) C(18) 101.7(4)
C(13) Ir(2) N(1) Ir(1) -142.7(3)
N(1) Ir(2) C(14) C(13) 172.50(17)
N(1) Ir(2) C(14) C(15) -70.1(2)
N(1) Ir(2) C(14) C(19) 50.0(3)
C(14) Ir(2) N(1) Ir(1) -157.67(10)
N(1) Ir(2) C(15) C(11) -115.4(2)
N(1) Ir(2) C(15) C(14) 125.73(18)
N(1) Ir(2) C(15) C(20) 7.3(3)
C(15) Ir(2) N(1) Ir(1) 164.81(10)
N(2) Ir(2) C(11) C(12) 0.2(5)
N(2) Ir(2) C(11) C(15) -116.8(7)
N(2) Ir(2) C(11) C(16) 122.3(7)
C(11) Ir(2) N(2) Ir(1) -114.4(8)
N(2) Ir(2) C(12) C(11) -179.95(11)
N(2) Ir(2) C(12) C(13) -61.0(2)
N(2) Ir(2) C(12) C(17) 59.5(3)
C(12) Ir(2) N(2) Ir(1) -114.18(15)
N(2) Ir(2) C(13) C(12) 136.65(19)
N(2) Ir(2) C(13) C(14) -105.27(18)
N(2) Ir(2) C(13) C(18) 16.4(3)
C(13) Ir(2) N(2) Ir(1) -148.59(10)
N(2) Ir(2) C(14) C(13) 89.50(19)
N(2) Ir(2) C(14) C(15) -153.08(17)
N(2) Ir(2) C(14) C(19) -33.0(3)
C(14) Ir(2) N(2) Ir(1) 170.16(10)
N(2) Ir(2) C(15) C(11) 165.4(2)
N(2) Ir(2) C(15) C(14) 46.6(3)
N(2) Ir(2) C(15) C(20) -71.9(4)
C(15) Ir(2) N(2) Ir(1) 140.51(19)
C(11) Ir(2) C(12) C(13) 118.9(2)
C(11) Ir(2) C(12) C(17) -120.6(4)
C(12) Ir(2) C(11) C(15) -117.1(3)
C(12) Ir(2) C(11) C(16) 122.0(3)
C(11) Ir(2) C(13) C(12) -37.58(19)
C(11) Ir(2) C(13) C(14) 80.49(19)
C(11) Ir(2) C(13) C(18) -157.8(3)
C(13) Ir(2) C(11) C(12) 36.5(2)
C(13) Ir(2) C(11) C(15) -80.5(2)
C(13) Ir(2) C(11) C(16) 158.6(3)
C(11) Ir(2) C(14) C(13) -80.54(19)
C(11) Ir(2) C(14) C(15) 36.88(18)
C(11) Ir(2) C(14) C(19) 157.0(3)
C(14) Ir(2) C(11) C(12) 79.8(2)
C(14) Ir(2) C(11) C(15) -37.3(2)
C(14) Ir(2) C(11) C(16) -158.2(3)
C(11) Ir(2) C(15) C(14) -118.9(2)
C(11) Ir(2) C(15) C(20) 122.7(4)
C(15) Ir(2) C(11) C(12) 117.1(3)
C(15) Ir(2) C(11) C(16) -120.9(4)
C(12) Ir(2) C(13) C(14) 118.1(2)
C(12) Ir(2) C(13) C(18) -120.2(3)
C(13) Ir(2) C(12) C(11) -118.9(2)
C(13) Ir(2) C(12) C(17) 120.5(3)
C(12) Ir(2) C(14) C(13) -37.04(18)
C(12) Ir(2) C(14) C(15) 80.37(19)
C(12) Ir(2) C(14) C(19) -159.5(3)
C(14) Ir(2) C(12) C(11) -81.0(2)
C(14) Ir(2) C(12) C(13) 37.94(19)
C(14) Ir(2) C(12) C(17) 158.4(3)
C(12) Ir(2) C(15) C(11) 38.5(2)
C(12) Ir(2) C(15) C(14) -80.3(2)
C(12) Ir(2) C(15) C(20) 161.2(3)
C(15) Ir(2) C(12) C(11) -37.8(2)
C(15) Ir(2) C(12) C(13) 81.2(2)
C(15) Ir(2) C(12) C(17) -158.3(3)
C(13) Ir(2) C(14) C(15) 117.4(2)
C(13) Ir(2) C(14) C(19) -122.5(3)
C(14) Ir(2) C(13) C(12) -118.1(2)
C(14) Ir(2) C(13) C(18) 121.7(3)
C(13) Ir(2) C(15) C(11) 80.8(2)
C(13) Ir(2) C(15) C(14) -38.08(18)
C(13) Ir(2) C(15) C(20) -156.5(3)
C(15) Ir(2) C(13) C(12) -80.1(2)
C(15) Ir(2) C(13) C(14) 37.94(18)
C(15) Ir(2) C(13) C(18) 159.6(3)
C(14) Ir(2) C(15) C(11) 118.9(2)
C(14) Ir(2) C(15) C(20) -118.4(3)
C(15) Ir(2) C(14) C(13) -117.4(2)
C(15) Ir(2) C(14) C(19) 120.1(3)
Ir(1) C(1) C(2) C(3) -60.9(2)
Ir(1) C(1) C(2) C(7) 119.4(3)
Ir(1) C(1) C(5) C(4) 60.9(2)
Ir(1) C(1) C(5) C(10) -121.4(4)
C(2) C(1) C(5) Ir(1) -61.5(2)
C(2) C(1) C(5) C(4) -0.6(4)
C(2) C(1) C(5) C(10) 177.1(3)
C(5) C(1) C(2) Ir(1) 61.6(2)
C(5) C(1) C(2) C(3) 0.7(4)
C(5) C(1) C(2) C(7) -179.0(3)
C(6) C(1) C(2) Ir(1) -122.6(3)
C(6) C(1) C(2) C(3) 176.4(3)
C(6) C(1) C(2) C(7) -3.2(6)
C(6) C(1) C(5) Ir(1) 122.8(4)
C(6) C(1) C(5) C(4) -176.3(3)
C(6) C(1) C(5) C(10) 1.4(6)
Ir(1) C(2) C(3) C(4) -61.1(2)
Ir(1) C(2) C(3) C(8) 126.4(4)
C(1) C(2) C(3) Ir(1) 60.7(2)
C(1) C(2) C(3) C(4) -0.4(4)
C(1) C(2) C(3) C(8) -172.9(3)
C(7) C(2) C(3) Ir(1) -119.7(3)
C(7) C(2) C(3) C(4) 179.2(3)
C(7) C(2) C(3) C(8) 6.7(6)
Ir(1) C(3) C(4) C(5) -61.2(2)
Ir(1) C(3) C(4) C(9) 120.2(4)
C(2) C(3) C(4) Ir(1) 61.2(2)
C(2) C(3) C(4) C(5) 0.0(4)
C(2) C(3) C(4) C(9) -178.6(3)
C(8) C(3) C(4) Ir(1) -126.0(4)
C(8) C(3) C(4) C(5) 172.8(3)
C(8) C(3) C(4) C(9) -5.8(6)
Ir(1) C(4) C(5) C(1) -60.5(2)
Ir(1) C(4) C(5) C(10) 121.8(4)
C(3) C(4) C(5) Ir(1) 60.9(2)
C(3) C(4) C(5) C(1) 0.4(4)
C(3) C(4) C(5) C(10) -177.3(3)
C(9) C(4) C(5) Ir(1) -120.5(4)
C(9) C(4) C(5) C(1) 179.0(3)
C(9) C(4) C(5) C(10) 1.2(6)
Ir(2) C(11) C(12) C(13) -60.1(2)
Ir(2) C(11) C(12) C(17) 121.8(3)
Ir(2) C(11) C(15) C(14) 60.8(2)
Ir(2) C(11) C(15) C(20) -120.0(3)
C(12) C(11) C(15) Ir(2) -61.7(2)
C(12) C(11) C(15) C(14) -0.9(4)
C(12) C(11) C(15) C(20) 178.3(3)
C(15) C(11) C(12) Ir(2) 61.5(2)
C(15) C(11) C(12) C(13) 1.4(4)
C(15) C(11) C(12) C(17) -176.7(3)
C(16) C(11) C(12) Ir(2) -122.9(3)
C(16) C(11) C(12) C(13) 177.0(3)
C(16) C(11) C(12) C(17) -1.1(6)
C(16) C(11) C(15) Ir(2) 122.6(3)
C(16) C(11) C(15) C(14) -176.6(3)
C(16) C(11) C(15) C(20) 2.7(6)
Ir(2) C(12) C(13) C(14) -61.3(2)
Ir(2) C(12) C(13) C(18) 120.4(3)
C(11) C(12) C(13) Ir(2) 60.0(2)
C(11) C(12) C(13) C(14) -1.4(4)
C(11) C(12) C(13) C(18) -179.6(3)
C(17) C(12) C(13) Ir(2) -121.9(3)
C(17) C(12) C(13) C(14) 176.7(3)
C(17) C(12) C(13) C(18) -1.5(5)
Ir(2) C(13) C(14) C(15) -61.2(2)
Ir(2) C(13) C(14) C(19) 124.6(3)
C(12) C(13) C(14) Ir(2) 62.0(2)
C(12) C(13) C(14) C(15) 0.8(4)
C(12) C(13) C(14) C(19) -173.4(3)
C(18) C(13) C(14) Ir(2) -119.8(3)
C(18) C(13) C(14) C(15) 179.0(3)
C(18) C(13) C(14) C(19) 4.9(6)
Ir(2) C(14) C(15) C(11) -61.1(2)
Ir(2) C(14) C(15) C(20) 119.7(3)
C(13) C(14) C(15) Ir(2) 61.1(2)
C(13) C(14) C(15) C(11) 0.1(3)
C(13) C(14) C(15) C(20) -179.2(3)
C(19) C(14) C(15) Ir(2) -124.5(3)
C(19) C(14) C(15) C(11) 174.4(3)
C(19) C(14) C(15) C(20) -4.9(5)
C(22) C(21) C(26) C(25) 0.8(4)
C(26) C(21) C(22) C(23) -0.8(4)
C(22) C(21) B(1) C(27) 116.7(3)
C(22) C(21) B(1) C(33) -122.5(3)
C(22) C(21) B(1) C(39) -5.2(4)
B(1) C(21) C(22) C(23) 178.1(2)
C(26) C(21) B(1) C(27) -64.5(3)
C(26) C(21) B(1) C(33) 56.3(3)
C(26) C(21) B(1) C(39) 173.7(2)
B(1) C(21) C(26) C(25) -178.1(3)
C(21) C(22) C(23) C(24) -0.3(5)
C(22) C(23) C(24) C(25) 1.3(4)
C(23) C(24) C(25) C(26) -1.2(5)
C(24) C(25) C(26) C(21) 0.1(4)
C(28) C(27) C(32) C(31) -0.9(4)
C(32) C(27) C(28) C(29) 1.8(4)
C(28) C(27) B(1) C(21) -62.1(3)
C(28) C(27) B(1) C(33) 176.5(2)
C(28) C(27) B(1) C(39) 59.8(3)
B(1) C(27) C(28) C(29) -179.3(2)
C(32) C(27) B(1) C(21) 116.8(3)
C(32) C(27) B(1) C(33) -4.6(4)
C(32) C(27) B(1) C(39) -121.3(3)
B(1) C(27) C(32) C(31) -179.8(3)
C(27) C(28) C(29) C(30) -1.8(5)
C(28) C(29) C(30) C(31) 0.9(5)
C(29) C(30) C(31) C(32) -0.1(3)
C(30) C(31) C(32) C(27) 0.1(4)
C(34) C(33) C(38) C(37) -0.7(5)
C(38) C(33) C(34) C(35) 1.7(5)
C(34) C(33) B(1) C(21) -2.4(4)
C(34) C(33) B(1) C(27) 116.4(3)
C(34) C(33) B(1) C(39) -123.2(3)
B(1) C(33) C(34) C(35) 178.5(3)
C(38) C(33) B(1) C(21) 174.2(3)
C(38) C(33) B(1) C(27) -67.0(3)
C(38) C(33) B(1) C(39) 53.4(4)
B(1) C(33) C(38) C(37) -177.7(3)
C(33) C(34) C(35) C(36) -1.6(6)
C(34) C(35) C(36) C(37) 0.3(6)
C(35) C(36) C(37) C(38) 0.7(6)
C(36) C(37) C(38) C(33) -0.5(6)
C(40) C(39) C(44) C(43) 0.5(5)
C(44) C(39) C(40) C(41) -0.7(5)
C(40) C(39) B(1) C(21) -64.2(3)
C(40) C(39) B(1) C(27) 176.4(3)
C(40) C(39) B(1) C(33) 56.6(4)
B(1) C(39) C(40) C(41) -177.4(3)
C(44) C(39) B(1) C(21) 119.4(3)
C(44) C(39) B(1) C(27) 0.0(5)
C(44) C(39) B(1) C(33) -119.7(3)
B(1) C(39) C(44) C(43) 176.9(3)
C(39) C(40) C(41) C(42) 0.7(6)
C(40) C(41) C(42) C(43) -0.4(6)
C(41) C(42) C(43) C(44) 0.2(5)
C(42) C(43) C(44) C(39) -0.3(5)
